data_7063531
loop_
_publ_author_name
'Saito, Ryota'
'Naito, Yuki'
'Yoshikawa, Yutaka'
'Yasui, Hiroyuki'
'Kikkawa, Shoko'
'Ju, Huiyeong'
'Ohba, Rintaro'
'Miyamoto, Tae'
'Sano, Shogo'
'Maeda, Kazuya'
'Tamura, Mako'
'Azumaya, Isao'

_publ_section_title
;
 Synthesis, crystal structure, and insulin-mimetic activity of zinc(II)
 complexes with 4-alkyl- and 4,5-dialkyl-3-hydroxythiazole-2(3H)-thiones
 as a new class of hypoglycemic agent candidates
;
_journal_name_full 'New Journal of Chemistry'
_journal_paper_doi 10.1039/D4NJ04035J
_journal_year 2024
_chemical_formula_moiety 'C10 H12 N2 O2 S4 Zn'
_chemical_formula_sum 'C10 H12 N2 O2 S4 Zn'
_chemical_formula_weight 385.83
_chemical_name_systematic Bis[3-hydroxy-4,5-dimethyl-2-thioxo-3-thiazololato]zinc(II)
_space_group_crystal_system monoclinic
_space_group_IT_number 14
_space_group_name_Hall '-P 2ybc'
_space_group_name_H-M_alt 'P 1 21/c 1'
_atom_sites_solution_hydrogens geom
_audit_block_doi 10.5517/ccdc.csd.cc2l01sg
_audit_creation_method SHELXL-2014/7
_audit_update_record
;
2024-09-11 deposited with the CCDC.	2024-11-12 downloaded from the CCDC.
;
_cell_angle_alpha 90
_cell_angle_beta 108.7288(6)
_cell_angle_gamma 90
_cell_formula_units_Z 4
_cell_length_a 11.6997(5)
_cell_length_b 7.5824(3)
_cell_length_c 17.0546(7)
_cell_measurement_reflns_used 5729
_cell_measurement_temperature 120(2)
_cell_measurement_theta_max 28.29
_cell_measurement_theta_min 2.97
_cell_volume 1432.83(10)
_computing_cell_refinement 'Bruker SAINT'
_computing_data_collection 'Bruker APEX2'
_computing_data_reduction 'Bruker SAINT'
_computing_molecular_graphics 'Bruker SHELXTL'
_computing_publication_material 'Bruker SHELXTL'
_computing_structure_refinement 'SHELXL-2014/7 (Sheldrick, 2014)'
_computing_structure_solution 'SHELXS-97 (Sheldrick 2008)'
_diffrn_ambient_temperature 120(2)
_diffrn_measured_fraction_theta_full 0.997
_diffrn_measured_fraction_theta_max 0.998
_diffrn_measurement_device_type 'Bruker APEX-II CCD'
_diffrn_measurement_method '\f and \w scans'
_diffrn_radiation_type MoK\a
_diffrn_radiation_wavelength 0.71073
_diffrn_reflns_av_R_equivalents 0.0176
_diffrn_reflns_av_unetI/netI 0.0185
_diffrn_reflns_Laue_measured_fraction_full 0.997
_diffrn_reflns_Laue_measured_fraction_max 0.998
_diffrn_reflns_limit_h_max 14
_diffrn_reflns_limit_h_min -14
_diffrn_reflns_limit_k_max 9
_diffrn_reflns_limit_k_min -9
_diffrn_reflns_limit_l_max 21
_diffrn_reflns_limit_l_min -10
_diffrn_reflns_number 7993
_diffrn_reflns_point_group_measured_fraction_full 0.997
_diffrn_reflns_point_group_measured_fraction_max 0.998
_diffrn_reflns_theta_full 25.242
_diffrn_reflns_theta_max 25.999
_diffrn_reflns_theta_min 2.522
_exptl_absorpt_coefficient_mu 2.293
_exptl_absorpt_correction_T_max 0.7457
_exptl_absorpt_correction_T_min 0.6564
_exptl_absorpt_correction_type multi-scan
_exptl_crystal_colour colourless
_exptl_crystal_density_diffrn 1.789
_exptl_crystal_description BLOCK
_exptl_crystal_F_000 784
_exptl_crystal_recrystallization_method 'Re-crystallisation from solvent: dichloromethane/n-hexane'
_exptl_crystal_size_max 0.403
_exptl_crystal_size_mid 0.263
_exptl_crystal_size_min 0.203
_refine_diff_density_max 0.756
_refine_diff_density_min -0.747
_refine_diff_density_rms 0.120
_refine_ls_extinction_method none
_refine_ls_goodness_of_fit_ref 1.045
_refine_ls_hydrogen_treatment constr
_refine_ls_matrix_type full
_refine_ls_number_parameters 172
_refine_ls_number_reflns 2810
_refine_ls_number_restraints 0
_refine_ls_restrained_S_all 1.045
_refine_ls_R_factor_all 0.0312
_refine_ls_R_factor_gt 0.0299
_refine_ls_shift/su_max 0.000
_refine_ls_shift/su_mean 0.000
_refine_ls_structure_factor_coef Fsqd
_refine_ls_weighting_details 'w=1/[\s^2^(Fo^2^)+(0.0475P)^2^+3.2295P] where P=(Fo^2^+2Fc^2^)/3'
_refine_ls_weighting_scheme calc
_refine_ls_wR_factor_gt 0.0855
_refine_ls_wR_factor_ref 0.0865
_reflns_Friedel_coverage 0.000
_reflns_number_gt 2660
_reflns_number_total 2810
_reflns_threshold_expression 'I > 2\s(I)'
_cod_data_source_file d4nj04035j2.cif
_cod_data_source_block 21RO
_cod_original_sg_symbol_H-M 'P 21/c'
_cod_database_code 7063531
_shelx_shelxl_version_number 2014/7
_shelx_space_group_comment
; 
The symmetry employed for this shelxl refinement is uniquely defined 
by the following loop, which should always be used as a source of 
symmetry information in preference to the above space-group names. 
They are only intended as comments. 
;
_shelx_estimated_absorpt_t_min 0.458
_shelx_estimated_absorpt_t_max 0.653

loop_
_space_group_symop_operation_xyz
'x, y, z'
'-x, y+1/2, -z+1/2'
'-x, -y, -z'
'x, -y-1/2, z-1/2'

loop_
_atom_site_label
_atom_site_type_symbol
_atom_site_fract_x
_atom_site_fract_y
_atom_site_fract_z
_atom_site_U_iso_or_equiv
_atom_site_adp_type
_atom_site_occupancy
_atom_site_site_symmetry_order
_atom_site_calc_flag
_atom_site_refinement_flags_posn
_atom_site_refinement_flags_adp
_atom_site_refinement_flags_occupancy
_atom_site_disorder_assembly
_atom_site_disorder_group
Zn1 Zn 0.27304(3) 0.37067(4) 0.04250(2) 0.01415(12) Uani 1 1 d . . . . .
S1 S 0.48021(6) 0.32474(9) 0.09622(4) 0.01450(16) Uani 1 1 d . . . . .
S2 S 0.60645(6) 0.17585(9) -0.02159(4) 0.01430(16) Uani 1 1 d . . . . .
S3 S 0.18203(6) 0.60866(9) 0.08233(4) 0.01537(16) Uani 1 1 d . . . . .
S4 S -0.02959(6) 0.53829(9) 0.14571(4) 0.01538(16) Uani 1 1 d . . . . .
O1 O 0.27822(17) 0.3165(3) -0.06955(12) 0.0171(4) Uani 1 1 d . . . . .
O2 O 0.15941(17) 0.2078(3) 0.07159(12) 0.0162(4) Uani 1 1 d . . . . .
N1 N 0.38879(19) 0.2616(3) -0.06747(13) 0.0124(4) Uani 1 1 d . . . . .
N2 N 0.08090(19) 0.2976(3) 0.09997(13) 0.0122(4) Uani 1 1 d . . . . .
C1 C 0.4835(2) 0.2581(3) 0.00114(16) 0.0118(5) Uani 1 1 d . . . . .
C2 C 0.5231(3) 0.1503(4) -0.12586(17) 0.0149(5) Uani 1 1 d . . . . .
C3 C 0.4081(2) 0.2022(4) -0.13996(16) 0.0141(5) Uani 1 1 d . . . . .
C4 C 0.5817(3) 0.0809(4) -0.18592(18) 0.0196(6) Uani 1 1 d . . . . .
H4A H 0.6667 0.0547 -0.1565 0.029 Uiso 1 1 calc R U . . .
H4B H 0.5404 -0.0270 -0.2118 0.029 Uiso 1 1 calc R U . . .
H4C H 0.5763 0.1697 -0.2287 0.029 Uiso 1 1 calc R U . . .
C5 C 0.3047(3) 0.2037(4) -0.21879(17) 0.0206(6) Uani 1 1 d . . . . .
H5A H 0.2327 0.2495 -0.2082 0.031 Uiso 1 1 calc R U . . .
H5B H 0.3244 0.2792 -0.2593 0.031 Uiso 1 1 calc R U . . .
H5C H 0.2891 0.0834 -0.2406 0.031 Uiso 1 1 calc R U . . .
C6 C 0.0830(2) 0.4721(4) 0.10795(16) 0.0133(5) Uani 1 1 d . . . . .
C7 C -0.0767(2) 0.3218(4) 0.15002(16) 0.0149(5) Uani 1 1 d . . . . .
C8 C -0.0089(2) 0.2085(4) 0.12281(16) 0.0139(5) Uani 1 1 d . . . . .
C9 C -0.1833(2) 0.2840(4) 0.17822(18) 0.0193(6) Uani 1 1 d . . . . .
H9A H -0.2131 0.3945 0.1943 0.029 Uiso 1 1 calc R U . . .
H9B H -0.2474 0.2289 0.1330 0.029 Uiso 1 1 calc R U . . .
H9C H -0.1590 0.2038 0.2258 0.029 Uiso 1 1 calc R U . . .
C10 C -0.0190(3) 0.0137(4) 0.11242(19) 0.0209(6) Uani 1 1 d . . . . .
H10A H 0.0445 -0.0293 0.0912 0.031 Uiso 1 1 calc R U . . .
H10B H -0.0099 -0.0416 0.1660 0.031 Uiso 1 1 calc R U . . .
H10C H -0.0982 -0.0163 0.0732 0.031 Uiso 1 1 calc R U . . .

loop_
_atom_site_aniso_label
_atom_site_aniso_U_11
_atom_site_aniso_U_22
_atom_site_aniso_U_33
_atom_site_aniso_U_23
_atom_site_aniso_U_13
_atom_site_aniso_U_12
Zn1 0.01269(18) 0.01684(19) 0.01483(18) 0.00014(12) 0.00709(13) 0.00065(12)
S1 0.0128(3) 0.0198(3) 0.0113(3) -0.0020(2) 0.0044(2) 0.0001(3)
S2 0.0124(3) 0.0176(3) 0.0141(3) -0.0003(3) 0.0059(3) 0.0017(2)
S3 0.0152(3) 0.0130(3) 0.0203(3) -0.0001(3) 0.0091(3) -0.0016(2)
S4 0.0136(3) 0.0151(3) 0.0197(3) -0.0005(3) 0.0085(3) 0.0011(2)
O1 0.0100(9) 0.0261(11) 0.0160(9) 0.0011(8) 0.0051(7) 0.0037(8)
O2 0.0169(9) 0.0143(9) 0.0217(10) -0.0029(8) 0.0123(8) 0.0017(8)
N1 0.0117(10) 0.0133(11) 0.0133(11) 0.0009(9) 0.0054(9) 0.0004(9)
N2 0.0106(10) 0.0141(11) 0.0123(10) -0.0006(9) 0.0043(8) -0.0002(9)
C1 0.0127(12) 0.0111(12) 0.0130(12) -0.0002(10) 0.0062(10) -0.0009(10)
C2 0.0194(14) 0.0130(13) 0.0140(13) -0.0005(10) 0.0077(11) -0.0012(11)
C3 0.0179(13) 0.0143(13) 0.0117(12) 0.0004(10) 0.0070(11) -0.0026(10)
C4 0.0233(15) 0.0213(14) 0.0186(14) -0.0015(12) 0.0128(12) 0.0009(12)
C5 0.0204(14) 0.0288(16) 0.0125(13) -0.0001(12) 0.0052(11) -0.0025(12)
C6 0.0114(12) 0.0154(13) 0.0127(12) 0.0000(10) 0.0032(10) 0.0005(10)
C7 0.0131(13) 0.0178(13) 0.0124(13) 0.0009(10) 0.0023(10) -0.0015(10)
C8 0.0133(12) 0.0176(14) 0.0105(12) 0.0023(10) 0.0035(10) -0.0017(10)
C9 0.0140(13) 0.0257(15) 0.0199(14) 0.0030(12) 0.0077(11) -0.0003(11)
C10 0.0247(15) 0.0175(14) 0.0244(15) -0.0005(12) 0.0134(12) -0.0046(12)

loop_
_atom_type_symbol
_atom_type_description
_atom_type_scat_dispersion_real
_atom_type_scat_dispersion_imag
_atom_type_scat_source
C C 0.0033 0.0016 'International Tables Vol C Tables 4.2.6.8 and 6.1.1.4'
H H 0.0000 0.0000 'International Tables Vol C Tables 4.2.6.8 and 6.1.1.4'
N N 0.0061 0.0033 'International Tables Vol C Tables 4.2.6.8 and 6.1.1.4'
O O 0.0106 0.0060 'International Tables Vol C Tables 4.2.6.8 and 6.1.1.4'
S S 0.1246 0.1234 'International Tables Vol C Tables 4.2.6.8 and 6.1.1.4'
Zn Zn 0.2839 1.4301 'International Tables Vol C Tables 4.2.6.8 and 6.1.1.4'

loop_
_geom_angle_atom_site_label_1
_geom_angle_atom_site_label_2
_geom_angle_atom_site_label_3
_geom_angle
_geom_angle_site_symmetry_1
_geom_angle_site_symmetry_3
_geom_angle_publ_flag
O1 Zn1 O2 110.03(8) . . ?
O1 Zn1 S3 127.49(6) . . ?
O2 Zn1 S3 90.21(6) . . ?
O1 Zn1 S1 89.89(6) . . ?
O2 Zn1 S1 120.25(6) . . ?
S3 Zn1 S1 121.50(3) . . ?
C1 S1 Zn1 90.51(9) . . ?
C1 S2 C2 92.04(13) . . ?
C6 S3 Zn1 90.94(9) . . ?
C6 S4 C7 91.81(13) . . ?
N1 O1 Zn1 111.48(15) . . ?
N2 O2 Zn1 111.19(15) . . ?
C1 N1 O1 123.5(2) . . ?
C1 N1 C3 116.5(2) . . ?
O1 N1 C3 120.1(2) . . ?
C6 N2 O2 123.1(2) . . ?
C6 N2 C8 116.2(2) . . ?
O2 N2 C8 120.7(2) . . ?
N1 C1 S1 124.2(2) . . ?
N1 C1 S2 109.26(19) . . ?
S1 C1 S2 126.53(16) . . ?
C3 C2 C4 129.1(3) . . ?
C3 C2 S2 110.5(2) . . ?
C4 C2 S2 120.5(2) . . ?
C2 C3 N1 111.8(2) . . ?
C2 C3 C5 129.6(3) . . ?
N1 C3 C5 118.6(2) . . ?
N2 C6 S3 124.6(2) . . ?
N2 C6 S4 109.77(19) . . ?
S3 C6 S4 125.66(17) . . ?
C8 C7 C9 129.0(3) . . ?
C8 C7 S4 110.9(2) . . ?
C9 C7 S4 120.0(2) . . ?
C7 C8 N2 111.3(2) . . ?
C7 C8 C10 129.8(3) . . ?
N2 C8 C10 118.8(2) . . ?

loop_
_geom_bond_atom_site_label_1
_geom_bond_atom_site_label_2
_geom_bond_distance
_geom_bond_site_symmetry_2
_geom_bond_publ_flag
Zn1 O1 1.974(2) . ?
Zn1 O2 1.9907(19) . ?
Zn1 S3 2.3057(7) . ?
Zn1 S1 2.3258(7) . ?
S1 C1 1.711(3) . ?
S2 C1 1.722(3) . ?
S2 C2 1.743(3) . ?
S3 C6 1.712(3) . ?
S4 C6 1.716(3) . ?
S4 C7 1.741(3) . ?
O1 N1 1.349(3) . ?
O2 N2 1.352(3) . ?
N1 C1 1.329(3) . ?
N1 C3 1.401(3) . ?
N2 C6 1.330(4) . ?
N2 C8 1.405(3) . ?
C2 C3 1.347(4) . ?
C2 C4 1.499(4) . ?
C3 C5 1.492(4) . ?
C7 C8 1.349(4) . ?
C7 C9 1.501(4) . ?
C8 C10 1.488(4) . ?
